data_1565847
loop_
_publ_author_name
'Kim, Seulgi'
'Jung, Jong Hwa'
'Lee, Shim Sung'
'Park, In-Hyeok'

_publ_section_title
;
 Regioisomers of singly bridged calix[6]crown-6 and their heavy alkali
 metal complexes: a molecular baseball glove for caesium(I)
;
_journal_issue 1
_journal_name_full IUCrJ
_journal_page_first 43
_journal_page_last 48
_journal_paper_doi 10.1107/S2052252521010563
_journal_volume 9
_journal_year 2022
_chemical_formula_moiety 'C52 H50 Cs O10, 3(C H Cl3)'
_chemical_formula_sum 'C55 H53 Cl9 Cs O10'
_chemical_formula_weight 1325.93
_space_group_crystal_system monoclinic
_space_group_IT_number 14
_space_group_name_Hall '-P 2yn'
_space_group_name_H-M_alt 'P 1 21/n 1'
_atom_sites_solution_hydrogens mixed
_audit_creation_method SHELXL-2017/1
_cell_angle_alpha 90
_cell_angle_beta 106.172(3)
_cell_angle_gamma 90
_cell_formula_units_Z 4
_cell_length_a 13.1773(15)
_cell_length_b 20.344(2)
_cell_length_c 22.581(3)
_cell_measurement_reflns_used 9951
_cell_measurement_temperature 173(2)
_cell_measurement_theta_max 26.86
_cell_measurement_theta_min 2.31
_cell_volume 5814.0(12)
_computing_cell_refinement 'Bruker SAINT'
_computing_data_collection 'Bruker APEX2'
_computing_data_reduction 'Bruker SAINT'
_computing_molecular_graphics 'Bruker SHELXTL'
_computing_publication_material 'Bruker SHELXTL'
_computing_structure_refinement 'SHELXL-2017/1 (Sheldrick, 2017)'
_computing_structure_solution "'Bruker SHELXTL"
_diffrn_ambient_temperature 173(2)
_diffrn_measured_fraction_theta_full 1.000
_diffrn_measured_fraction_theta_max 0.995
_diffrn_measurement_device_type 'Bruker APEX-II CCD'
_diffrn_measurement_method '\f and \w scans'
_diffrn_radiation_type MoK\a
_diffrn_radiation_wavelength 0.71073
_diffrn_reflns_av_R_equivalents 0.0342
_diffrn_reflns_av_unetI/netI 0.0336
_diffrn_reflns_Laue_measured_fraction_full 1.000
_diffrn_reflns_Laue_measured_fraction_max 0.995
_diffrn_reflns_limit_h_max 17
_diffrn_reflns_limit_h_min -17
_diffrn_reflns_limit_k_max 27
_diffrn_reflns_limit_k_min -26
_diffrn_reflns_limit_l_max 30
_diffrn_reflns_limit_l_min -26
_diffrn_reflns_number 57934
_diffrn_reflns_point_group_measured_fraction_full 1.000
_diffrn_reflns_point_group_measured_fraction_max 0.995
_diffrn_reflns_theta_full 25.242
_diffrn_reflns_theta_max 28.313
_diffrn_reflns_theta_min 1.372
_diffrn_source 'fine-focus sealed tube'
_exptl_absorpt_coefficient_mu 1.106
_exptl_absorpt_correction_T_max 0.8174
_exptl_absorpt_correction_T_min 0.7117
_exptl_absorpt_correction_type multi-scan
_exptl_absorpt_process_details SADABS
_exptl_crystal_colour colourless
_exptl_crystal_density_diffrn 1.515
_exptl_crystal_density_method 'not measured'
_exptl_crystal_description block
_exptl_crystal_F_000 2684
_exptl_crystal_size_max 0.330
_exptl_crystal_size_mid 0.260
_exptl_crystal_size_min 0.190
_refine_diff_density_max 1.382
_refine_diff_density_min -0.808
_refine_diff_density_rms 0.079
_refine_ls_extinction_method none
_refine_ls_goodness_of_fit_ref 1.030
_refine_ls_hydrogen_treatment mixed
_refine_ls_matrix_type full
_refine_ls_number_parameters 797
_refine_ls_number_reflns 14416
_refine_ls_number_restraints 6
_refine_ls_restrained_S_all 1.032
_refine_ls_R_factor_all 0.0736
_refine_ls_R_factor_gt 0.0462
_refine_ls_shift/su_max 0.001
_refine_ls_shift/su_mean 0.000
_refine_ls_structure_factor_coef Fsqd
_refine_ls_weighting_details 'w=1/[\s^2^(Fo^2^)+(0.0628P)^2^+6.6900P] where P=(Fo^2^+2Fc^2^)/3'
_refine_ls_weighting_scheme calc
_refine_ls_wR_factor_gt 0.1205
_refine_ls_wR_factor_ref 0.1388
_reflns_Friedel_coverage 0.000
_reflns_number_gt 9852
_reflns_number_total 14416
_reflns_threshold_expression 'I > 2\s(I)'
_cod_data_source_file yc5035.cif
_cod_data_source_block 2
_cod_original_cell_volume 5814.2(12)
_cod_original_sg_symbol_H-M 'P 21/n'
_cod_database_code 1565847
_shelx_shelxl_version_number 2017/1
_shelx_space_group_comment
;
The symmetry employed for this shelxl refinement is uniquely defined
by the following loop, which should always be used as a source of
symmetry information in preference to the above space-group names.
They are only intended as comments.
;
_shelx_estimated_absorpt_t_min 0.712
_shelx_estimated_absorpt_t_max 0.817

loop_
_space_group_symop_operation_xyz
'x, y, z'
'-x+1/2, y+1/2, -z+1/2'
'-x, -y, -z'
'x-1/2, -y-1/2, z-1/2'

loop_
_atom_site_label
_atom_site_type_symbol
_atom_site_fract_x
_atom_site_fract_y
_atom_site_fract_z
_atom_site_U_iso_or_equiv
_atom_site_adp_type
_atom_site_occupancy
_atom_site_site_symmetry_order
_atom_site_calc_flag
_atom_site_refinement_flags_posn
_atom_site_refinement_flags_adp
_atom_site_refinement_flags_occupancy
_atom_site_disorder_assembly
_atom_site_disorder_group
Cs1 Cs -0.19406(2) 0.50161(2) 0.32273(2) 0.04154(8) Uani 1 1 d . . . . .
O1 O -0.28564(19) 0.38608(11) 0.40220(10) 0.0425(5) Uani 1 1 d . . . . .
H1A H -0.248122 0.368283 0.392874 0.048(13) Uiso 1 1 d R . . . .
O2 O -0.1402(2) 0.33204(12) 0.36977(11) 0.0489(6) Uani 1 1 d . . . . .
O3 O -0.12810(19) 0.34354(12) 0.26624(11) 0.0461(6) Uani 1 1 d . . . . .
H2A H -0.130039 0.336266 0.322906 0.070(13) Uiso 1 1 d R . . . .
O4 O -0.2419(2) 0.42857(11) 0.19300(10) 0.0448(5) Uani 1 1 d . . . . .
O5 O -0.36974(18) 0.56568(12) 0.36713(11) 0.0442(5) Uani 1 1 d . . . . .
O10 O -0.34488(19) 0.59744(11) 0.23722(10) 0.0443(5) Uani 1 1 d . . . . .
C1 C -0.2270(3) 0.43056(17) 0.13563(14) 0.0423(7) Uani 1 1 d . . . . .
C2 C -0.2508(4) 0.48952(19) 0.10385(16) 0.0538(10) Uani 1 1 d . . . . .
C3 C -0.2343(5) 0.4946(2) 0.04592(19) 0.0765(15) Uani 1 1 d . . . . .
H3A H -0.247828 0.535174 0.024335 0.092 Uiso 1 1 calc R U . . .
C4 C -0.1985(5) 0.4417(3) 0.01918(18) 0.0845(17) Uani 1 1 d . . . . .
H4A H -0.188040 0.445629 -0.020626 0.101 Uiso 1 1 calc R U . . .
C5 C -0.1782(4) 0.3834(2) 0.05078(16) 0.0625(11) Uani 1 1 d . . . . .
H5A H -0.154779 0.346917 0.031895 0.075 Uiso 1 1 calc R U . . .
C6 C -0.1908(3) 0.37595(18) 0.10961(14) 0.0437(8) Uani 1 1 d . . . . .
C7 C -0.0464(3) 0.31657(15) 0.24965(15) 0.0377(7) Uani 1 1 d . . . . .
C8 C -0.0617(3) 0.30110(15) 0.18743(15) 0.0394(7) Uani 1 1 d . . . . .
C9 C 0.0226(3) 0.27540(17) 0.16936(17) 0.0464(8) Uani 1 1 d . . . . .
H9A H 0.013611 0.265264 0.127146 0.056 Uiso 1 1 calc R U . . .
C10 C 0.1189(3) 0.2643(2) 0.21138(18) 0.0550(9) Uani 1 1 d . . . . .
H10A H 0.176008 0.247353 0.198096 0.066 Uiso 1 1 calc R U . . .
C11 C 0.1321(3) 0.27801(19) 0.27284(18) 0.0522(9) Uani 1 1 d . . . . .
H11A H 0.198276 0.269158 0.301813 0.063 Uiso 1 1 calc R U . . .
C12 C 0.0506(3) 0.30453(16) 0.29331(15) 0.0399(7) Uani 1 1 d . . . . .
C13 C -0.0804(3) 0.28320(15) 0.40234(14) 0.0392(7) Uani 1 1 d . . . . .
C14 C 0.0227(3) 0.27428(16) 0.39870(14) 0.0398(7) Uani 1 1 d . . . . .
C15 C 0.0820(3) 0.22304(18) 0.43226(17) 0.0495(8) Uani 1 1 d . . . . .
H15A H 0.151907 0.215882 0.429659 0.059 Uiso 1 1 calc R U . . .
C16 C 0.0422(3) 0.18276(19) 0.46887(19) 0.0575(10) Uani 1 1 d . . . . .
H16A H 0.084248 0.148413 0.491729 0.069 Uiso 1 1 calc R U . . .
C17 C -0.0600(3) 0.19256(18) 0.47227(17) 0.0507(9) Uani 1 1 d . . . . .
H17A H -0.087316 0.164963 0.498109 0.061 Uiso 1 1 calc R U . . .
C18 C -0.1236(3) 0.24208(16) 0.43855(14) 0.0402(7) Uani 1 1 d . . . . .
C19 C -0.2979(3) 0.36345(16) 0.45610(14) 0.0365(7) Uani 1 1 d . . . . .
C20 C -0.2701(3) 0.29968(16) 0.47787(15) 0.0401(7) Uani 1 1 d . . . . .
C21 C -0.2832(3) 0.28296(18) 0.53489(17) 0.0504(9) Uani 1 1 d . . . . .
H21A H -0.262351 0.240453 0.551208 0.060 Uiso 1 1 calc R U . . .
C22 C -0.3254(3) 0.3261(2) 0.56839(17) 0.0555(10) Uani 1 1 d . . . . .
H22A H -0.333178 0.313425 0.607403 0.067 Uiso 1 1 calc R U . . .
C23 C -0.3566(3) 0.38784(19) 0.54508(16) 0.0491(8) Uani 1 1 d . . . . .
H23A H -0.388172 0.417017 0.567634 0.059 Uiso 1 1 calc R U . . .
C24 C -0.3426(3) 0.40791(16) 0.48928(15) 0.0393(7) Uani 1 1 d . . . . .
C25 C -0.4603(3) 0.52888(17) 0.36182(16) 0.0415(7) Uani 1 1 d . . . . .
C26 C -0.4604(3) 0.48244(17) 0.40765(17) 0.0421(8) Uani 1 1 d . . . . .
C27 C -0.5495(3) 0.44318(19) 0.3991(2) 0.0533(9) Uani 1 1 d . . . . .
H27A H -0.551458 0.410942 0.429158 0.064 Uiso 1 1 calc R U . . .
C28 C -0.6350(3) 0.4498(2) 0.3480(2) 0.0616(11) Uani 1 1 d . . . . .
H28A H -0.695004 0.422252 0.342980 0.074 Uiso 1 1 calc R U . . .
C29 C -0.6335(3) 0.4964(2) 0.3043(2) 0.0599(11) Uani 1 1 d . . . . .
H29A H -0.693464 0.501143 0.269574 0.072 Uiso 1 1 calc R U . . .
C30 C -0.5456(3) 0.53695(18) 0.30953(18) 0.0499(9) Uani 1 1 d . . . . .
C31 C -0.4240(3) 0.56564(16) 0.19310(15) 0.0462(8) Uani 1 1 d . . . . .
C32 C -0.5237(3) 0.55993(18) 0.20280(17) 0.0525(9) Uani 1 1 d . . . . .
C33 C -0.6010(4) 0.5280(2) 0.1576(2) 0.0700(13) Uani 1 1 d . . . . .
H33A H -0.670387 0.524563 0.162075 0.084 Uiso 1 1 calc R U . . .
C34 C -0.5796(4) 0.5015(2) 0.1068(2) 0.0788(16) Uani 1 1 d . . . . .
H34A H -0.634031 0.479735 0.076670 0.095 Uiso 1 1 calc R U . . .
C35 C -0.4795(4) 0.5061(2) 0.09890(18) 0.0659(12) Uani 1 1 d . . . . .
H35A H -0.465456 0.486536 0.063803 0.079 Uiso 1 1 calc R U . . .
C36 C -0.3994(3) 0.53891(18) 0.14163(15) 0.0512(9) Uani 1 1 d . . . . .
C37 C -0.1697(3) 0.31010(17) 0.14171(16) 0.0443(8) Uani 1 1 d . . . . .
C38 C 0.0685(3) 0.32156(17) 0.36121(16) 0.0443(8) Uani 1 1 d . . . . .
H38A H 0.145633 0.324638 0.380616 0.053 Uiso 1 1 calc R U . . .
H38B H 0.038191 0.365635 0.363773 0.053 Uiso 1 1 calc R U . . .
C39 C -0.2380(3) 0.24812(16) 0.43756(15) 0.0430(8) Uani 1 1 d . . . . .
H39A H -0.260894 0.204776 0.449101 0.052 Uiso 1 1 calc R U . . .
H39B H -0.279172 0.256660 0.394391 0.052 Uiso 1 1 calc R U . . .
C40 C -0.3683(3) 0.47630(17) 0.46451(16) 0.0417(7) Uani 1 1 d . . . . .
H40A H -0.304914 0.494687 0.455120 0.050 Uiso 1 1 calc R U . . .
H40B H -0.382841 0.503747 0.497401 0.050 Uiso 1 1 calc R U . . .
C41 C -0.5467(3) 0.58792(19) 0.26009(18) 0.0533(9) Uani 1 1 d . . . . .
H41A H -0.616857 0.609409 0.247923 0.064 Uiso 1 1 calc R U . . .
H41B H -0.493485 0.622141 0.277835 0.064 Uiso 1 1 calc R U . . .
C42 C -0.2912(3) 0.54698(18) 0.13313(17) 0.0552(10) Uani 1 1 d . . . . .
H42A H -0.240765 0.555377 0.173976 0.066 Uiso 1 1 calc R U . . .
H42B H -0.291533 0.586409 0.107379 0.066 Uiso 1 1 calc R U . . .
C43 C -0.3566(4) 0.62251(19) 0.4060(2) 0.0653(12) Uani 1 1 d . . . . .
H43A H -0.372193 0.610994 0.445136 0.078 Uiso 0.612(9) 1 calc R U P A 1
H43B H -0.406737 0.657201 0.385352 0.078 Uiso 0.612(9) 1 calc R U P A 1
H43C H -0.383026 0.661321 0.379773 0.078 Uiso 0.388(9) 1 calc R U P A 2
H43D H -0.401419 0.617181 0.434306 0.078 Uiso 0.388(9) 1 calc R U P A 2
O6 O -0.1694(5) 0.5971(3) 0.4445(3) 0.0530(16) Uani 0.612(9) 1 d . . P A 1
O7 O 0.0099(5) 0.5228(5) 0.4297(3) 0.0690(19) Uani 0.612(9) 1 d . . P A 1
O8 O 0.0130(8) 0.5601(4) 0.2952(4) 0.079(3) Uani 0.612(9) 1 d . . P A 1
O9 O -0.1525(6) 0.6632(4) 0.2742(3) 0.0621(17) Uani 0.612(9) 1 d . . P A 1
C44 C -0.2439(11) 0.6481(5) 0.4194(5) 0.052(3) Uani 0.612(9) 1 d . . P A 1
H44C H -0.231500 0.664871 0.380895 0.063 Uiso 0.612(9) 1 calc R U P A 1
H44D H -0.233865 0.684961 0.449116 0.063 Uiso 0.612(9) 1 calc R U P A 1
C45 C -0.063(2) 0.6227(13) 0.4544(10) 0.077(5) Uani 0.612(9) 1 d . . P A 1
H45C H -0.050742 0.659108 0.484658 0.092 Uiso 0.612(9) 1 calc R U P A 1
H45D H -0.053743 0.639670 0.415231 0.092 Uiso 0.612(9) 1 calc R U P A 1
C46 C 0.0112(7) 0.5684(6) 0.4779(4) 0.095(4) Uani 0.612(9) 1 d . . P A 1
H46C H 0.083422 0.586206 0.494673 0.114 Uiso 0.612(9) 1 calc R U P A 1
H46D H -0.008770 0.545552 0.511765 0.114 Uiso 0.612(9) 1 calc R U P A 1
C47 C 0.0999(14) 0.5336(11) 0.4094(6) 0.086(4) Uani 0.612(9) 1 d . . P A 1
H47C H 0.131107 0.575770 0.427535 0.103 Uiso 0.612(9) 1 calc R U P A 1
H47D H 0.151443 0.498771 0.427989 0.103 Uiso 0.612(9) 1 calc R U P A 1
C48 C 0.0940(12) 0.5357(14) 0.3483(10) 0.171(9) Uani 0.612(9) 1 d . . P A 1
H48A H 0.104998 0.489570 0.337625 0.205 Uiso 0.612(9) 1 calc R U P A 1
H48B H 0.158819 0.559460 0.346747 0.205 Uiso 0.612(9) 1 calc R U P A 1
C49 C 0.0290(7) 0.6377(6) 0.2979(5) 0.093(3) Uani 0.612(9) 1 d . . P A 1
H49A H 0.029204 0.654985 0.338955 0.112 Uiso 0.612(9) 1 calc R U P A 1
H49B H 0.096479 0.649745 0.289558 0.112 Uiso 0.612(9) 1 calc R U P A 1
O6' O -0.1746(8) 0.6206(6) 0.4189(5) 0.056(3) Uani 0.388(9) 1 d . . P A 2
O7' O 0.0061(8) 0.5553(6) 0.4134(5) 0.056(2) Uani 0.388(9) 1 d . . P A 2
O8' O 0.0208(12) 0.5824(8) 0.3200(7) 0.081(4) Uani 0.388(9) 1 d . . P A 2
O9' O -0.1545(10) 0.6410(6) 0.2476(8) 0.081(4) Uani 0.388(9) 1 d . . P A 2
C44' C -0.2604(18) 0.6345(9) 0.4387(8) 0.058(4) Uani 0.388(9) 1 d . . P A 2
H44A H -0.250561 0.611085 0.478373 0.070 Uiso 0.388(9) 1 calc R U P A 2
H44B H -0.257024 0.682062 0.448382 0.070 Uiso 0.388(9) 1 calc R U P A 2
C45' C -0.079(3) 0.628(2) 0.4657(13) 0.064(7) Uani 0.388(9) 1 d . . P A 2
H45A H -0.073846 0.595228 0.498554 0.077 Uiso 0.388(9) 1 calc R U P A 2
H45B H -0.075355 0.672676 0.484171 0.077 Uiso 0.388(9) 1 calc R U P A 2
C46' C 0.0060(13) 0.6194(8) 0.4369(9) 0.090(5) Uani 0.388(9) 1 d . . P A 2
H46A H -0.002254 0.651510 0.402998 0.109 Uiso 0.388(9) 1 calc R U P A 2
H46B H 0.074545 0.627939 0.467699 0.109 Uiso 0.388(9) 1 calc R U P A 2
C47' C 0.100(2) 0.532(2) 0.3898(9) 0.123(13) Uani 0.388(9) 1 d . . P A 2
H47A H 0.164320 0.526088 0.424437 0.147 Uiso 0.388(9) 1 calc R U P A 2
H47B H 0.082823 0.489858 0.367157 0.147 Uiso 0.388(9) 1 calc R U P A 2
C48' C 0.1120(15) 0.5778(6) 0.3540(17) 0.111(11) Uani 0.388(9) 1 d . . P A 2
H48C H 0.135690 0.619190 0.376761 0.133 Uiso 0.388(9) 1 calc R U P A 2
H48D H 0.162513 0.565284 0.330698 0.133 Uiso 0.388(9) 1 calc R U P A 2
C49' C 0.0088(13) 0.6085(8) 0.2419(9) 0.099(6) Uani 0.388(9) 1 d . . P A 2
H49C H 0.076293 0.622871 0.234936 0.119 Uiso 0.388(9) 1 calc R U P A 2
H49D H -0.027977 0.576436 0.210211 0.119 Uiso 0.388(9) 1 calc R U P A 2
C50 C -0.0591(5) 0.6634(3) 0.2509(3) 0.0823(15) Uani 1 1 d . . . . .
H50A H -0.072342 0.635907 0.213368 0.099 Uiso 0.612(9) 1 calc R U P A 1
H50B H -0.043642 0.708739 0.240145 0.099 Uiso 0.612(9) 1 calc R U P A 1
H50C H -0.028137 0.683943 0.291709 0.099 Uiso 0.388(9) 1 calc R U P A 2
H50D H -0.063539 0.697219 0.218803 0.099 Uiso 0.388(9) 1 calc R U P A 2
C51 C -0.2374(5) 0.6889(2) 0.2374(4) 0.101(2) Uani 1 1 d . . . . .
H51A H -0.224897 0.690513 0.196167 0.121 Uiso 0.612(9) 1 calc R U P A 1
H51B H -0.239182 0.735126 0.250781 0.121 Uiso 0.612(9) 1 calc R U P A 1
H51C H -0.221815 0.718855 0.273361 0.121 Uiso 0.388(9) 1 calc R U P A 2
H51D H -0.235547 0.715489 0.200984 0.121 Uiso 0.388(9) 1 calc R U P A 2
C52 C -0.3359(4) 0.6658(2) 0.2283(3) 0.0831(16) Uani 1 1 d . . . . .
H52A H -0.377032 0.676655 0.185678 0.100 Uiso 1 1 calc R U . . .
H52B H -0.369013 0.689228 0.256584 0.100 Uiso 1 1 calc R U . . .
Cl1 Cl -0.45419(11) 0.31664(8) 0.14680(6) 0.0866(4) Uani 1 1 d . . . . .
Cl2 Cl -0.62663(10) 0.34169(10) 0.19767(8) 0.1104(6) Uani 1 1 d . . . . .
Cl3 Cl -0.41560(9) 0.36382(6) 0.27224(5) 0.0665(3) Uani 1 1 d . . . . .
C53 C -0.4990(3) 0.3657(2) 0.1976(2) 0.0641(11) Uani 1 1 d . . . . .
H53A H -0.502602 0.412040 0.182500 0.077 Uiso 1 1 calc R U . . .
Cl4 Cl 0.05240(16) 0.76224(11) 0.14233(8) 0.1217(6) Uani 1 1 d . . . . .
Cl5 Cl -0.01375(15) 0.67774(8) 0.03250(11) 0.1190(6) Uani 1 1 d . . . . .
Cl6 Cl 0.13452(10) 0.78109(7) 0.03924(7) 0.0820(4) Uani 1 1 d . . . . .
C54 C 0.0275(4) 0.7549(2) 0.0629(2) 0.0760(13) Uani 1 1 d . . . . .
H54A H -0.031586 0.785908 0.044250 0.091 Uiso 1 1 calc R U . . .
Cl7 Cl 0.1018(7) 0.4430(3) 0.2085(2) 0.086(2) Uani 0.388(14) 1 d . . P B 1
Cl8 Cl 0.1233(8) 0.4214(7) 0.0884(4) 0.166(5) Uani 0.388(14) 1 d . . P B 1
Cl9 Cl 0.0831(9) 0.5562(3) 0.1418(5) 0.136(4) Uani 0.388(14) 1 d . . P B 1
Cl7' Cl 0.0788(11) 0.4569(6) 0.2127(3) 0.264(6) Uani 0.612(14) 1 d D . P B 2
Cl8' Cl 0.1404(6) 0.4240(3) 0.1057(5) 0.183(3) Uani 0.612(14) 1 d D . P B 2
Cl9' Cl 0.0574(10) 0.5405(5) 0.1039(8) 0.264(7) Uani 0.612(14) 1 d D . P B 2
C55 C 0.0532(5) 0.4653(3) 0.1345(3) 0.133(3) Uani 1 1 d D . . . .
H55A H -0.024587 0.457047 0.119511 0.160 Uiso 0.388(14) 1 calc R U P B 1
H55B H -0.018505 0.446458 0.115163 0.160 Uiso 0.612(14) 1 calc R U P B 2

loop_
_atom_site_aniso_label
_atom_site_aniso_U_11
_atom_site_aniso_U_22
_atom_site_aniso_U_33
_atom_site_aniso_U_23
_atom_site_aniso_U_13
_atom_site_aniso_U_12
Cs1 0.04804(13) 0.03752(12) 0.03642(11) -0.00432(8) 0.00740(8) 0.00412(9)
O1 0.0536(14) 0.0413(13) 0.0394(12) 0.0055(10) 0.0245(11) 0.0127(11)
O2 0.0626(15) 0.0506(14) 0.0425(13) 0.0125(11) 0.0296(12) 0.0224(12)
O3 0.0475(13) 0.0572(15) 0.0383(12) 0.0076(11) 0.0200(10) 0.0148(11)
O4 0.0646(15) 0.0415(13) 0.0325(11) -0.0001(9) 0.0203(11) 0.0069(11)
O5 0.0440(13) 0.0463(13) 0.0437(13) -0.0078(10) 0.0146(10) 0.0009(10)
O10 0.0588(14) 0.0333(12) 0.0361(12) -0.0002(9) 0.0054(10) 0.0072(10)
C1 0.0510(19) 0.0473(19) 0.0270(14) -0.0021(13) 0.0084(13) 0.0054(15)
C2 0.076(3) 0.054(2) 0.0296(16) 0.0033(15) 0.0127(16) 0.0169(19)
C3 0.124(4) 0.073(3) 0.0355(19) 0.0162(19) 0.026(2) 0.039(3)
C4 0.127(4) 0.099(4) 0.0319(19) 0.013(2) 0.030(2) 0.046(3)
C5 0.080(3) 0.075(3) 0.0329(18) -0.0038(18) 0.0149(18) 0.025(2)
C6 0.0487(19) 0.050(2) 0.0302(15) -0.0051(14) 0.0071(14) 0.0063(15)
C7 0.0438(17) 0.0323(16) 0.0421(17) 0.0018(13) 0.0205(14) 0.0008(13)
C8 0.0477(18) 0.0299(15) 0.0437(17) -0.0005(13) 0.0181(14) -0.0006(13)
C9 0.057(2) 0.0432(19) 0.0439(18) -0.0078(15) 0.0220(16) 0.0022(16)
C10 0.053(2) 0.061(2) 0.057(2) -0.0113(18) 0.0251(18) 0.0105(18)
C11 0.0428(19) 0.056(2) 0.056(2) -0.0066(17) 0.0115(16) 0.0066(16)
C12 0.0447(18) 0.0359(17) 0.0408(17) -0.0020(13) 0.0146(14) 0.0010(14)
C13 0.0553(19) 0.0318(16) 0.0289(14) -0.0040(12) 0.0092(13) 0.0066(14)
C14 0.0460(18) 0.0388(17) 0.0333(15) -0.0083(13) 0.0089(13) 0.0025(14)
C15 0.0450(19) 0.049(2) 0.050(2) -0.0046(16) 0.0056(16) 0.0071(16)
C16 0.061(2) 0.046(2) 0.058(2) 0.0079(17) 0.0038(19) 0.0113(18)
C17 0.067(2) 0.0400(19) 0.0444(19) 0.0043(15) 0.0134(17) 0.0034(17)
C18 0.0543(19) 0.0328(16) 0.0319(15) -0.0057(12) 0.0094(14) 0.0037(14)
C19 0.0429(17) 0.0370(16) 0.0332(15) -0.0006(12) 0.0169(13) -0.0004(13)
C20 0.0488(19) 0.0356(17) 0.0394(16) -0.0013(13) 0.0183(14) -0.0016(14)
C21 0.070(2) 0.0404(19) 0.0463(19) 0.0031(15) 0.0257(18) -0.0025(17)
C22 0.079(3) 0.055(2) 0.0417(19) 0.0022(16) 0.0332(19) -0.007(2)
C23 0.060(2) 0.051(2) 0.0458(19) -0.0090(16) 0.0301(17) -0.0038(17)
C24 0.0426(17) 0.0392(17) 0.0400(16) -0.0045(13) 0.0178(14) -0.0033(14)
C25 0.0394(17) 0.0393(18) 0.0485(19) -0.0121(15) 0.0170(15) 0.0050(14)
C26 0.0421(18) 0.0369(17) 0.0511(19) -0.0105(14) 0.0195(15) 0.0065(13)
C27 0.048(2) 0.047(2) 0.071(3) -0.0087(18) 0.0254(19) 0.0027(16)
C28 0.044(2) 0.059(2) 0.082(3) -0.013(2) 0.019(2) -0.0027(18)
C29 0.0415(19) 0.061(3) 0.073(3) -0.013(2) 0.0078(18) 0.0081(18)
C30 0.0443(19) 0.046(2) 0.059(2) -0.0110(17) 0.0137(16) 0.0118(16)
C31 0.057(2) 0.0371(17) 0.0351(16) 0.0031(13) -0.0029(15) 0.0159(15)
C32 0.056(2) 0.045(2) 0.0460(19) -0.0021(16) -0.0029(16) 0.0177(17)
C33 0.053(2) 0.074(3) 0.067(3) -0.014(2) -0.010(2) 0.018(2)
C34 0.077(3) 0.078(3) 0.056(3) -0.018(2) -0.025(2) 0.022(2)
C35 0.082(3) 0.065(3) 0.0371(19) -0.0045(17) -0.0057(19) 0.027(2)
C36 0.071(2) 0.042(2) 0.0321(16) 0.0030(14) 0.0012(16) 0.0184(17)
C37 0.0499(19) 0.0376(18) 0.0423(18) -0.0053(14) 0.0077(15) -0.0005(14)
C38 0.0449(18) 0.0432(19) 0.0437(18) -0.0062(14) 0.0104(15) 0.0003(15)
C39 0.058(2) 0.0333(16) 0.0401(17) -0.0026(13) 0.0180(15) -0.0003(15)
C40 0.0484(19) 0.0371(16) 0.0442(18) -0.0078(14) 0.0203(15) 0.0033(14)
C41 0.051(2) 0.048(2) 0.057(2) -0.0039(17) 0.0083(17) 0.0174(17)
C42 0.084(3) 0.043(2) 0.0381(18) 0.0061(15) 0.0169(18) 0.0137(19)
C43 0.069(3) 0.035(2) 0.097(3) -0.019(2) 0.033(3) -0.0050(18)
O6 0.060(3) 0.054(3) 0.040(3) 0.002(2) 0.007(3) -0.008(3)
O7 0.054(3) 0.091(6) 0.054(4) -0.005(4) 0.004(3) -0.003(4)
O8 0.081(4) 0.061(5) 0.082(6) -0.007(3) 0.001(4) -0.005(3)
O9 0.066(4) 0.053(4) 0.065(4) 0.012(3) 0.013(3) -0.005(3)
C44 0.073(7) 0.036(5) 0.044(5) -0.001(4) 0.009(4) -0.012(4)
C45 0.068(8) 0.100(10) 0.067(10) -0.053(7) 0.028(7) -0.026(7)
C46 0.057(5) 0.156(11) 0.056(5) -0.031(6) -0.012(4) 0.006(6)
C47 0.054(6) 0.160(13) 0.040(8) -0.009(7) 0.009(6) 0.017(6)
C48 0.085(10) 0.31(3) 0.128(15) 0.010(18) 0.041(10) 0.094(15)
C49 0.069(5) 0.121(9) 0.097(7) 0.020(7) 0.034(5) -0.004(5)
O6' 0.046(5) 0.064(7) 0.057(6) -0.028(5) 0.015(5) -0.007(5)
O7' 0.053(5) 0.061(6) 0.051(5) -0.005(4) 0.007(4) -0.005(5)
O8' 0.064(7) 0.081(10) 0.097(11) 0.024(7) 0.021(8) 0.003(7)
O9' 0.067(6) 0.049(6) 0.132(12) -0.001(6) 0.034(8) -0.003(5)
C44' 0.085(11) 0.033(8) 0.057(10) -0.013(6) 0.021(8) 0.003(7)
C45' 0.064(14) 0.083(11) 0.038(8) -0.042(8) 0.001(9) 0.002(9)
C46' 0.077(10) 0.083(10) 0.099(12) -0.040(9) 0.004(9) -0.015(8)
C47' 0.041(8) 0.29(4) 0.030(12) -0.053(16) 0.005(9) 0.034(12)
C48' 0.051(8) 0.031(6) 0.24(3) -0.015(10) 0.024(11) -0.007(6)
C49' 0.102(11) 0.091(11) 0.124(15) 0.013(10) 0.064(11) 0.014(9)
C50 0.095(4) 0.072(3) 0.090(4) 0.019(3) 0.041(3) -0.008(3)
C51 0.082(4) 0.048(3) 0.168(6) -0.005(3) 0.028(4) 0.002(3)
C52 0.079(3) 0.035(2) 0.122(4) 0.016(2) 0.006(3) 0.010(2)
Cl1 0.0828(8) 0.1056(10) 0.0741(8) -0.0240(7) 0.0263(6) -0.0050(7)
Cl2 0.0508(7) 0.1559(15) 0.1190(12) -0.0344(11) 0.0142(7) 0.0015(8)
Cl3 0.0647(6) 0.0757(7) 0.0559(6) 0.0039(5) 0.0117(5) -0.0074(5)
C53 0.062(2) 0.062(3) 0.062(3) -0.001(2) 0.007(2) 0.007(2)
Cl4 0.1341(14) 0.1629(17) 0.0877(10) 0.0205(11) 0.0634(10) 0.0110(12)
Cl5 0.1233(13) 0.0696(9) 0.1844(19) -0.0057(10) 0.0762(13) 0.0099(8)
Cl6 0.0803(8) 0.0862(9) 0.0957(9) 0.0148(7) 0.0511(7) 0.0159(7)
C54 0.076(3) 0.073(3) 0.094(4) 0.002(3) 0.048(3) 0.006(2)
Cl7 0.119(4) 0.059(3) 0.061(3) 0.0002(17) -0.005(2) -0.034(3)
Cl8 0.103(5) 0.324(14) 0.083(4) 0.044(5) 0.046(3) -0.022(6)
Cl9 0.171(6) 0.079(4) 0.196(8) 0.077(4) 0.112(6) 0.046(3)
Cl7' 0.251(9) 0.270(9) 0.204(7) 0.079(6) -0.048(6) -0.182(8)
Cl8' 0.095(3) 0.137(4) 0.301(9) 0.060(4) 0.029(5) -0.020(3)
Cl9' 0.276(10) 0.259(9) 0.329(14) 0.212(9) 0.200(11) 0.098(8)
C55 0.066(4) 0.178(7) 0.149(7) 0.101(6) 0.018(4) -0.009(4)

loop_
_atom_type_symbol
_atom_type_description
_atom_type_scat_dispersion_real
_atom_type_scat_dispersion_imag
_atom_type_scat_source
C C 0.0033 0.0016 'International Tables Vol C Tables 4.2.6.8 and 6.1.1.4'
H H 0.0000 0.0000 'International Tables Vol C Tables 4.2.6.8 and 6.1.1.4'
O O 0.0106 0.0060 'International Tables Vol C Tables 4.2.6.8 and 6.1.1.4'
Cs Cs -0.3680 2.1192 'International Tables Vol C Tables 4.2.6.8 and 6.1.1.4'
Cl Cl 0.1484 0.1585 'International Tables Vol C Tables 4.2.6.8 and 6.1.1.4'

loop_
_geom_angle_atom_site_label_1
_geom_angle_atom_site_label_2
_geom_angle_atom_site_label_3
_geom_angle
_geom_angle_site_symmetry_1
_geom_angle_site_symmetry_3
_geom_angle_publ_flag
O7' Cs1 O10 118.9(2) . . ?
O7' Cs1 O5 102.6(2) . . ?
O10 Cs1 O5 61.11(6) . . ?
O10 Cs1 O7 132.30(18) . . ?
O5 Cs1 O7 104.85(15) . . ?
O7' Cs1 O4 134.1(2) . . ?
O10 Cs1 O4 77.84(6) . . ?
O5 Cs1 O4 121.73(6) . . ?
O7 Cs1 O4 133.39(15) . . ?
O10 Cs1 O8 94.6(2) . . ?
O5 Cs1 O8 132.13(17) . . ?
O7 Cs1 O8 59.8(2) . . ?
O4 Cs1 O8 87.48(15) . . ?
O7' Cs1 O6' 52.1(3) . . ?
O10 Cs1 O6' 82.1(2) . . ?
O5 Cs1 O6' 51.89(18) . . ?
O4 Cs1 O6' 158.5(3) . . ?
O7' Cs1 O8' 41.2(4) . . ?
O10 Cs1 O8' 94.6(3) . . ?
O5 Cs1 O8' 121.8(3) . . ?
O4 Cs1 O8' 99.6(3) . . ?
O6' Cs1 O8' 74.3(4) . . ?
O10 Cs1 O6 92.65(12) . . ?
O5 Cs1 O6 52.07(12) . . ?
O7 Cs1 O6 53.72(19) . . ?
O4 Cs1 O6 170.49(12) . . ?
O8 Cs1 O6 92.9(2) . . ?
O7' Cs1 O1 105.2(2) . . ?
O10 Cs1 O1 120.92(6) . . ?
O5 Cs1 O1 72.98(6) . . ?
O7 Cs1 O1 92.48(17) . . ?
O4 Cs1 O1 98.95(6) . . ?
O8 Cs1 O1 144.5(2) . . ?
O6' Cs1 O1 97.9(2) . . ?
O8' Cs1 O1 142.6(3) . . ?
O6 Cs1 O1 86.23(12) . . ?
O7' Cs1 O9' 79.2(3) . . ?
O10 Cs1 O9' 47.1(2) . . ?
O5 Cs1 O9' 92.5(2) . . ?
O4 Cs1 O9' 87.1(3) . . ?
O6' Cs1 O9' 73.5(3) . . ?
O8' Cs1 O9' 47.5(3) . . ?
O1 Cs1 O9' 165.3(2) . . ?
O10 Cs1 O9 49.03(13) . . ?
O5 Cs1 O9 84.41(14) . . ?
O7 Cs1 O9 86.4(2) . . ?
O4 Cs1 O9 98.97(13) . . ?
O8 Cs1 O9 51.8(2) . . ?
O6 Cs1 O9 74.03(14) . . ?
O1 Cs1 O9 156.29(14) . . ?
C19 O1 Cs1 149.9(2) . . ?
C13 O2 Cs1 153.8(2) . . ?
C7 O3 Cs1 137.7(2) . . ?
C1 O4 Cs1 144.6(2) . . ?
C25 O5 C43 116.3(3) . . ?
C25 O5 Cs1 116.99(17) . . ?
C43 O5 Cs1 124.8(2) . . ?
C31 O10 C52 115.6(3) . . ?
C31 O10 Cs1 112.53(17) . . ?
C52 O10 Cs1 130.6(2) . . ?
O4 C1 C2 116.4(3) . . ?
O4 C1 C6 122.0(3) . . ?
C2 C1 C6 121.5(3) . . ?
C1 C2 C3 118.6(3) . . ?
C1 C2 C42 119.9(3) . . ?
C3 C2 C42 121.4(3) . . ?
C4 C3 C2 121.1(4) . . ?
C5 C4 C3 119.2(4) . . ?
C4 C5 C6 122.2(4) . . ?
C5 C6 C1 117.3(3) . . ?
C5 C6 C37 120.0(3) . . ?
C1 C6 C37 122.7(3) . . ?
O3 C7 C8 117.8(3) . . ?
O3 C7 C12 121.1(3) . . ?
C8 C7 C12 121.1(3) . . ?
C9 C8 C7 118.5(3) . . ?
C9 C8 C37 121.4(3) . . ?
C7 C8 C37 120.1(3) . . ?
C10 C9 C8 121.3(3) . . ?
C9 C10 C11 119.7(3) . . ?
C10 C11 C12 121.3(3) . . ?
C11 C12 C7 118.1(3) . . ?
C11 C12 C38 120.3(3) . . ?
C7 C12 C38 121.6(3) . . ?
O2 C13 C14 119.5(3) . . ?
O2 C13 C18 119.3(3) . . ?
C14 C13 C18 121.2(3) . . ?
C15 C14 C13 118.2(3) . . ?
C15 C14 C38 122.0(3) . . ?
C13 C14 C38 119.8(3) . . ?
C16 C15 C14 121.7(4) . . ?
C15 C16 C17 119.3(3) . . ?
C16 C17 C18 121.3(4) . . ?
C17 C18 C13 118.2(3) . . ?
C17 C18 C39 120.9(3) . . ?
C13 C18 C39 120.7(3) . . ?
O1 C19 C20 123.1(3) . . ?
O1 C19 C24 115.7(3) . . ?
C20 C19 C24 121.2(3) . . ?
C21 C20 C19 117.7(3) . . ?
C21 C20 C39 120.8(3) . . ?
C19 C20 C39 121.2(3) . . ?
C22 C21 C20 121.9(3) . . ?
C21 C22 C23 119.7(3) . . ?
C22 C23 C24 120.9(3) . . ?
C23 C24 C19 118.5(3) . . ?
C23 C24 C40 122.6(3) . . ?
C19 C24 C40 118.8(3) . . ?
O5 C25 C30 118.8(3) . . ?
O5 C25 C26 118.6(3) . . ?
C30 C25 C26 122.6(3) . . ?
O5 C25 Cs1 44.50(14) . . ?
C30 C25 Cs1 112.9(2) . . ?
C26 C25 Cs1 104.9(2) . . ?
C27 C26 C25 117.3(3) . . ?
C27 C26 C40 121.4(3) . . ?
C25 C26 C40 121.3(3) . . ?
C28 C27 C26 121.6(4) . . ?
C29 C28 C27 119.9(4) . . ?
C28 C29 C30 121.6(4) . . ?
C25 C30 C29 117.1(4) . . ?
C25 C30 C41 122.8(3) . . ?
C29 C30 C41 120.1(4) . . ?
O10 C31 C32 118.6(3) . . ?
O10 C31 C36 118.4(3) . . ?
C32 C31 C36 122.9(3) . . ?
O10 C31 Cs1 47.84(14) . . ?
C32 C31 Cs1 115.7(2) . . ?
C36 C31 Cs1 100.7(2) . . ?
C33 C32 C31 117.0(4) . . ?
C33 C32 C41 121.5(4) . . ?
C31 C32 C41 121.5(3) . . ?
C34 C33 C32 121.4(5) . . ?
C33 C34 C35 120.6(4) . . ?
C34 C35 C36 120.7(4) . . ?
C35 C36 C31 117.2(4) . . ?
C35 C36 C42 122.0(4) . . ?
C31 C36 C42 120.8(3) . . ?
C6 C37 C8 116.4(3) . . ?
C14 C38 C12 116.3(3) . . ?
C18 C39 C20 119.3(3) . . ?
C24 C40 C26 116.0(3) . . ?
C32 C41 C30 114.0(3) . . ?
C36 C42 C2 115.7(3) . . ?
C44' C43 O5 115.6(8) . . ?
O5 C43 C44 110.1(6) . . ?
C44 O6 C45 109.1(13) . . ?
C44 O6 Cs1 101.5(6) . . ?
C45 O6 Cs1 101.9(8) . . ?
C47 O7 C46 108.5(10) . . ?
C47 O7 Cs1 113.3(7) . . ?
C46 O7 Cs1 120.5(5) . . ?
C48 O8 C49 104.4(13) . . ?
C48 O8 Cs1 100.6(11) . . ?
C49 O8 Cs1 118.2(6) . . ?
C51 O9 C50 115.3(6) . . ?
C51 O9 Cs1 112.9(5) . . ?
C50 O9 Cs1 109.2(4) . . ?
O6 C44 C43 110.8(7) . . ?
O6 C44 Cs1 57.2(5) . . ?
C43 C44 Cs1 86.2(5) . . ?
O6 C45 C46 107.7(18) . . ?
O6 C45 Cs1 56.6(7) . . ?
C46 C45 Cs1 84.8(9) . . ?
O7 C46 C45 110.3(10) . . ?
C48 C47 O7 121.5(16) . . ?
C48 C47 Cs1 74.2(11) . . ?
O7 C47 Cs1 47.3(6) . . ?
C47 C48 O8 132.0(14) . . ?
C47 C48 Cs1 85.4(12) . . ?
O8 C48 Cs1 57.0(8) . . ?
C50 C49 O8 105.2(8) . . ?
C44' O6' C45' 112.4(17) . . ?
C44' O6' Cs1 117.6(9) . . ?
C45' O6' Cs1 118.5(14) . . ?
C46' O7' C47' 120(2) . . ?
C46' O7' Cs1 119.5(9) . . ?
C47' O7' Cs1 106.3(12) . . ?
C48' O8' C49' 116(2) . . ?
C48' O8' C47' 40.7(15) . . ?
C49' O8' C47' 146.8(13) . . ?
C48' O8' Cs1 130.1(15) . . ?
C49' O8' Cs1 108.9(9) . . ?
C47' O8' Cs1 89.4(13) . . ?
C50 O9' C51 116.5(9) . . ?
C50 O9' Cs1 122.2(8) . . ?
C51 O9' Cs1 115.4(7) . . ?
C43 C44' O6' 122.9(14) . . ?
O6' C45' C46' 107(2) . . ?
O7' C46' C45' 111.5(19) . . ?
C48' C47' O7' 104(3) . . ?
C48' C47' O8' 39.2(13) . . ?
O7' C47' O8' 79.5(16) . . ?
C48' C47' Cs1 99.3(17) . . ?
O7' C47' Cs1 50.6(10) . . ?
O8' C47' Cs1 60.1(9) . . ?
O8' C48' C47' 100.1(19) . . ?
C50 C49' O8' 88.8(11) . . ?
C49 C50 O9 108.7(6) . . ?
O9' C50 C49' 109.6(10) . . ?
O9 C51 C52 125.4(6) . . ?
C52 C51 O9' 116.6(6) . . ?
C51 C52 O10 116.0(4) . . ?
C53 Cl3 Cs1 118.57(17) . . ?
Cl3 C53 Cl1 112.8(2) . . ?
Cl3 C53 Cl2 109.9(3) . . ?
Cl1 C53 Cl2 110.0(2) . . ?
Cl6 C54 Cl4 111.0(3) . . ?
Cl6 C54 Cl5 110.4(3) . . ?
Cl4 C54 Cl5 115.7(3) . . ?
Cl9' C55 Cl8' 101.0(5) . . ?
Cl9' C55 Cl7' 119.5(7) . . ?
Cl8' C55 Cl7' 112.8(6) . . ?
Cl7 C55 Cl8 109.1(6) . . ?
Cl7 C55 Cl9 99.5(6) . . ?
Cl8 C55 Cl9 113.9(6) . . ?

loop_
_geom_bond_atom_site_label_1
_geom_bond_atom_site_label_2
_geom_bond_distance
_geom_bond_site_symmetry_2
_geom_bond_publ_flag
Cs1 O7' 3.055(10) . ?
Cs1 O10 3.056(2) . ?
Cs1 O5 3.059(2) . ?
Cs1 O7 3.103(7) . ?
Cs1 O4 3.187(2) . ?
Cs1 O8 3.193(11) . ?
Cs1 O6' 3.214(9) . ?
Cs1 O8' 3.289(15) . ?
Cs1 O6 3.308(6) . ?
Cs1 O1 3.377(2) . ?
Cs1 O9' 3.418(13) . ?
Cs1 O9 3.556(7) . ?
O1 C19 1.352(4) . ?
O2 C13 1.351(4) . ?
O3 C7 1.351(4) . ?
O4 C1 1.364(4) . ?
O5 C25 1.386(4) . ?
O5 C43 1.432(4) . ?
O10 C31 1.386(4) . ?
O10 C52 1.414(5) . ?
C1 C2 1.388(5) . ?
C1 C6 1.401(5) . ?
C2 C3 1.389(5) . ?
C2 C42 1.511(5) . ?
C3 C4 1.379(6) . ?
C4 C5 1.371(6) . ?
C5 C6 1.392(5) . ?
C6 C37 1.512(5) . ?
C7 C8 1.398(4) . ?
C7 C12 1.401(5) . ?
C8 C9 1.388(5) . ?
C8 C37 1.518(5) . ?
C9 C10 1.374(5) . ?
C10 C11 1.378(5) . ?
C11 C12 1.392(5) . ?
C12 C38 1.525(5) . ?
C13 C14 1.396(5) . ?
C13 C18 1.396(5) . ?
C14 C15 1.394(5) . ?
C14 C38 1.513(5) . ?
C15 C16 1.368(6) . ?
C16 C17 1.384(6) . ?
C17 C18 1.393(5) . ?
C18 C39 1.507(5) . ?
C19 C20 1.400(4) . ?
C19 C24 1.404(4) . ?
C20 C21 1.388(5) . ?
C20 C39 1.524(4) . ?
C21 C22 1.373(5) . ?
C22 C23 1.380(5) . ?
C23 C24 1.385(5) . ?
C24 C40 1.503(5) . ?
C25 C30 1.395(5) . ?
C25 C26 1.401(5) . ?
C26 C27 1.388(5) . ?
C26 C40 1.507(5) . ?
C27 C28 1.377(6) . ?
C28 C29 1.372(6) . ?
C29 C30 1.400(6) . ?
C30 C41 1.521(6) . ?
C31 C32 1.395(6) . ?
C31 C36 1.400(5) . ?
C32 C33 1.386(6) . ?
C32 C41 1.519(5) . ?
C33 C34 1.366(7) . ?
C34 C35 1.383(8) . ?
C35 C36 1.387(6) . ?
C36 C42 1.500(6) . ?
C43 C44' 1.30(2) . ?
C43 C44 1.522(13) . ?
O6 C44 1.432(15) . ?
O6 C45 1.45(3) . ?
O7 C47 1.403(19) . ?
O7 C46 1.427(12) . ?
O8 C48 1.45(2) . ?
O8 C49 1.592(15) . ?
O9 C51 1.302(9) . ?
O9 C50 1.466(9) . ?
C45 C46 1.48(3) . ?
C47 C48 1.36(2) . ?
C49 C50 1.435(11) . ?
O6' C44' 1.36(2) . ?
O6' C45' 1.41(4) . ?
O7' C46' 1.408(17) . ?
O7' C47' 1.55(3) . ?
O8' C48' 1.24(3) . ?
O8' C49' 1.80(2) . ?
O8' C47' 1.93(4) . ?
O9' C50 1.319(13) . ?
O9' C51 1.434(13) . ?
C45' C46' 1.45(3) . ?
C47' C48' 1.27(4) . ?
C49' C50 1.480(16) . ?
C51 C52 1.342(7) . ?
Cl1 C53 1.742(5) . ?
Cl2 C53 1.752(5) . ?
Cl3 C53 1.737(4) . ?
Cl4 C54 1.737(5) . ?
Cl5 C54 1.739(5) . ?
Cl6 C54 1.726(5) . ?
Cl7 C55 1.677(9) . ?
Cl8 C55 1.808(14) . ?
Cl9 C55 1.889(11) . ?
Cl7' C55 1.713(5) . ?
Cl8' C55 1.692(5) . ?
Cl9' C55 1.687(5) . ?
